data_4126098
loop_
_publ_author_name
'Panda, Santanu'
'Ready, Joseph M.'

_publ_section_title
;
 Palladium Catalyzed Asymmetric Three-Component Coupling of Boronic
 Esters, Indoles, and Allylic Acetates.
;
_journal_issue 17
_journal_name_full 'Journal of the American Chemical Society'
_journal_page_first 6038
_journal_page_last 6041
_journal_paper_doi 10.1021/jacs.7b01410
_journal_volume 139
_journal_year 2017
_chemical_absolute_configuration ad
_chemical_formula_moiety 'C21 H19 Br2 N'
_chemical_formula_sum 'C21 H19 Br2 N'
_chemical_formula_weight 445.19
_chemical_name_systematic
;
 ?
;
_space_group_crystal_system monoclinic
_space_group_IT_number 4
_space_group_name_Hall 'P 2yb'
_space_group_name_H-M_alt 'P 1 21 1'
_symmetry_space_group_name_Hall 'P 2yb'
_symmetry_space_group_name_H-M 'P 1 21 1'
_atom_sites_solution_hydrogens geom
_audit_creation_method SHELXL-2013
_cell_angle_alpha 90
_cell_angle_beta 108.334(3)
_cell_angle_gamma 90
_cell_formula_units_Z 8
_cell_length_a 19.8748(19)
_cell_length_b 9.4591(9)
_cell_length_c 20.538(2)
_cell_measurement_reflns_used 11425
_cell_measurement_temperature 100(2)
_cell_measurement_theta_max 27.5
_cell_measurement_theta_min 3.00
_cell_volume 3665.1(6)
_computing_cell_refinement 'CrystalClear (Rigaku Inc., 2008)'
_computing_data_collection 'CrystalClear (Rigaku Inc., 2008)'
_computing_data_reduction 'CrystalClear (Rigaku Inc., 2008)'
_computing_molecular_graphics 'XP SHELXTL/PC, Siemens Analytical'
_computing_publication_material 'XP SHELXTL/PC, Siemens Analytical'
_computing_structure_refinement 'SHELXL-2014/7 (Sheldrick, 2015)'
_computing_structure_solution
;

SHELXT.  (2015).  G. M. Sheldrick.  
;
_diffrn_ambient_temperature 100(2)
_diffrn_measured_fraction_theta_full 0.998
_diffrn_measured_fraction_theta_max 0.965
_diffrn_measurement_device_type 'Rigaku AFC-12 with Saturn 724+ CCD'
_diffrn_measurement_method \w-scans
_diffrn_radiation_type MoK\a
_diffrn_radiation_wavelength 0.71073
_diffrn_reflns_av_R_equivalents 0.0346
_diffrn_reflns_av_unetI/netI 0.0474
_diffrn_reflns_Laue_measured_fraction_full 0.998
_diffrn_reflns_Laue_measured_fraction_max 0.965
_diffrn_reflns_limit_h_max 28
_diffrn_reflns_limit_h_min -28
_diffrn_reflns_limit_k_max 13
_diffrn_reflns_limit_k_min -13
_diffrn_reflns_limit_l_max 29
_diffrn_reflns_limit_l_min -27
_diffrn_reflns_number 65570
_diffrn_reflns_point_group_measured_fraction_full 0.998
_diffrn_reflns_point_group_measured_fraction_max 0.967
_diffrn_reflns_theta_full 25.242
_diffrn_reflns_theta_max 30.507
_diffrn_reflns_theta_min 2.996
_diffrn_source 'sealed fine focus tube'
_exptl_absorpt_coefficient_mu 4.425
_exptl_absorpt_correction_T_max 1.00
_exptl_absorpt_correction_T_min 0.548
_exptl_absorpt_correction_type multi-scan
_exptl_absorpt_process_details
;
Abscor. T. Higashi (2001). The Rigaku Corporation, Tokyo, Japan.
;
_exptl_crystal_colour colorless
_exptl_crystal_density_diffrn 1.614
_exptl_crystal_description prisms
_exptl_crystal_F_000 1776
_exptl_crystal_size_max 0.240
_exptl_crystal_size_mid 0.200
_exptl_crystal_size_min 0.160
_refine_diff_density_max 1.377
_refine_diff_density_min -1.166
_refine_diff_density_rms 0.083
_refine_ls_abs_structure_details
;
 Refined as an inversion twin.
;
_refine_ls_abs_structure_Flack -0.001(6)
_refine_ls_extinction_method none
_refine_ls_goodness_of_fit_ref 1.032
_refine_ls_hydrogen_treatment constr
_refine_ls_matrix_type full
_refine_ls_number_parameters 916
_refine_ls_number_reflns 20932
_refine_ls_number_restraints 259
_refine_ls_restrained_S_all 1.028
_refine_ls_R_factor_all 0.0455
_refine_ls_R_factor_gt 0.0349
_refine_ls_shift/su_max 0.002
_refine_ls_shift/su_mean 0.000
_refine_ls_structure_factor_coef Fsqd
_refine_ls_weighting_details 'w=1/[\s^2^(Fo^2^)+(0.0284P)^2^+1.9586P] where P=(Fo^2^+2Fc^2^)/3'
_refine_ls_weighting_scheme calc
_refine_ls_wR_factor_gt 0.0702
_refine_ls_wR_factor_ref 0.0752
_reflns_Friedel_coverage 0.898
_reflns_Friedel_fraction_full 0.999
_reflns_Friedel_fraction_max 0.968
_reflns_number_gt 18167
_reflns_number_total 20932
_reflns_threshold_expression 'I > 2\s(I)'
_cod_data_source_file ja7b01410_si_002.cif
_cod_data_source_block shelx
_cod_database_code 4126098
_shelx_space_group_comment
;
The symmetry employed for this shelxl refinement is uniquely defined
by the following loop, which should always be used as a source of
symmetry information in preference to the above space-group names.
They are only intended as comments.
;
_shelx_estimated_absorpt_t_min 0.416
_shelx_estimated_absorpt_t_max 0.538
_shelxl_version_number 2013-4

loop_
_space_group_symop_operation_xyz
'x, y, z'
'-x, y+1/2, -z'

loop_
_atom_site_label
_atom_site_type_symbol
_atom_site_fract_x
_atom_site_fract_y
_atom_site_fract_z
_atom_site_U_iso_or_equiv
_atom_site_adp_type
_atom_site_occupancy
_atom_site_site_symmetry_order
_atom_site_calc_flag
_atom_site_refinement_flags_posn
_atom_site_refinement_flags_adp
_atom_site_refinement_flags_occupancy
_atom_site_disorder_assembly
_atom_site_disorder_group
Br1 Br 0.26692(2) 0.36854(5) 0.06392(3) 0.03321(11) Uani 1 1 d . . . . .
Br2 Br 0.53185(2) 0.23722(4) 0.03584(2) 0.02562(9) Uani 1 1 d . . . . .
N1 N 0.56860(16) 0.5619(3) 0.11558(17) 0.0191(7) Uani 1 1 d . . . . .
C1 C 0.56486(19) 0.6908(4) 0.14691(19) 0.0180(7) Uani 1 1 d . . . . .
C2 C 0.49849(19) 0.7100(4) 0.15255(19) 0.0189(8) Uani 1 1 d . . . . .
C3 C 0.45752(19) 0.5885(4) 0.1220(2) 0.0181(7) Uani 1 1 d . . . . .
C4 C 0.3866(2) 0.5507(4) 0.1124(2) 0.0211(8) Uani 1 1 d . . . . .
H4A H 0.3560 0.6102 0.1275 0.025 Uiso 1 1 calc R U . . .
C5 C 0.3634(2) 0.4242(4) 0.0803(2) 0.0227(8) Uani 1 1 d . . . . .
C6 C 0.4066(2) 0.3325(4) 0.0577(2) 0.0223(8) Uani 1 1 d . . . . .
H6A H 0.3883 0.2457 0.0362 0.027 Uiso 1 1 calc R U . . .
C7 C 0.47632(19) 0.3695(4) 0.06702(19) 0.0185(7) Uani 1 1 d . . . . .
C8 C 0.50292(19) 0.4986(4) 0.09897(19) 0.0174(7) Uani 1 1 d . . . . .
C9 C 0.6297(2) 0.5166(5) 0.0957(2) 0.0259(9) Uani 1 1 d . . . . .
H9A H 0.6693 0.5820 0.1149 0.039 Uiso 1 1 calc R U . . .
H9B H 0.6171 0.5165 0.0455 0.039 Uiso 1 1 calc R U . . .
H9C H 0.6438 0.4211 0.1132 0.039 Uiso 1 1 calc R U . . .
C10 C 0.62688(19) 0.7862(4) 0.1696(2) 0.0199(8) Uani 1 1 d . . . . .
C11 C 0.6778(2) 0.7691(5) 0.2337(2) 0.0266(9) Uani 1 1 d . . . . .
H11A H 0.6719 0.6976 0.2639 0.032 Uiso 1 1 calc R U . . .
C12 C 0.7372(2) 0.8568(6) 0.2536(2) 0.0363(11) Uani 1 1 d . . . . .
H12A H 0.7717 0.8442 0.2972 0.044 Uiso 1 1 calc R U . . .
C13 C 0.7461(2) 0.9610(5) 0.2105(3) 0.0364(12) Uani 1 1 d . . . . .
H13A H 0.7870 1.0197 0.2242 0.044 Uiso 1 1 calc R U . . .
C14 C 0.6954(3) 0.9803(5) 0.1473(3) 0.0366(11) Uani 1 1 d . . . . .
H14A H 0.7013 1.0532 0.1177 0.044 Uiso 1 1 calc R U . . .
C15 C 0.6361(2) 0.8939(5) 0.1268(2) 0.0288(9) Uani 1 1 d . . . . .
H15A H 0.6015 0.9081 0.0833 0.035 Uiso 1 1 calc R U . . .
C16 C 0.4728(2) 0.8372(4) 0.1820(2) 0.0217(8) Uani 1 1 d . . . . .
H16A H 0.5151 0.8979 0.2040 0.026 Uiso 1 1 calc R U . . .
C17 C 0.4409(2) 0.7961(5) 0.2372(2) 0.0239(8) Uani 1 1 d . . . . .
H17A H 0.4658 0.7284 0.2701 0.029 Uiso 1 1 calc R U . . .
C18 C 0.3811(2) 0.8474(5) 0.2431(2) 0.0284(9) Uani 1 1 d . . . . .
H18A H 0.3648 0.8132 0.2790 0.034 Uiso 1 1 calc R U . . .
C19 C 0.3376(2) 0.9582(5) 0.1949(3) 0.0328(10) Uani 1 1 d . . . . .
H19A H 0.3197 1.0279 0.2214 0.039 Uiso 1 1 calc R U . . .
H19B H 0.2962 0.9126 0.1613 0.039 Uiso 1 1 calc R U . . .
C20 C 0.3814(3) 1.0338(5) 0.1568(3) 0.0357(11) Uani 1 1 d . . . . .
H20A H 0.4162 1.0968 0.1889 0.043 Uiso 1 1 calc R U . . .
H20B H 0.3500 1.0928 0.1198 0.043 Uiso 1 1 calc R U . . .
C21 C 0.4206(2) 0.9265(5) 0.1259(2) 0.0273(9) Uani 1 1 d . . . . .
H21A H 0.4468 0.9773 0.0993 0.033 Uiso 1 1 calc R U . . .
H21B H 0.3857 0.8634 0.0940 0.033 Uiso 1 1 calc R U . . .
Br3 Br 0.74858(2) 0.83065(5) 0.46360(2) 0.03027(10) Uani 1 1 d . . . . .
Br4 Br 1.00117(2) 0.66369(5) 0.41715(3) 0.03251(11) Uani 1 1 d . . . . .
N2 N 0.99730(17) 1.0165(4) 0.37481(18) 0.0224(7) Uani 1 1 d . . . . .
C22 C 0.9772(2) 1.1555(4) 0.3587(2) 0.0222(8) Uani 1 1 d . . . . .
C23 C 0.9137(2) 1.1833(4) 0.3696(2) 0.0233(8) Uani 1 1 d . . . . .
C24 C 0.8927(2) 1.0538(4) 0.3948(2) 0.0206(8) Uani 1 1 d . . . . .
C25 C 0.8336(2) 1.0199(4) 0.4152(2) 0.0213(8) Uani 1 1 d . . . . .
H25A H 0.7985 1.0885 0.4146 0.026 Uiso 1 1 calc R U . . .
C26 C 0.8284(2) 0.8833(4) 0.4361(2) 0.0229(8) Uani 1 1 d . . . . .
C27 C 0.8779(2) 0.7787(4) 0.4362(2) 0.0247(9) Uani 1 1 d . . . . .
H27A H 0.8715 0.6847 0.4495 0.030 Uiso 1 1 calc R U . . .
C28 C 0.9367(2) 0.8139(4) 0.4167(2) 0.0234(8) Uani 1 1 d . . . . .
C29 C 0.9458(2) 0.9510(4) 0.3966(2) 0.0200(8) Uani 1 1 d . . . . .
C30 C 1.0661(2) 0.9591(5) 0.3753(2) 0.0292(9) Uani 1 1 d . . . . .
H30A H 1.0689 0.8589 0.3881 0.044 Uiso 1 1 calc R U . . .
H30B H 1.1043 1.0112 0.4086 0.044 Uiso 1 1 calc R U . . .
H30C H 1.0711 0.9687 0.3295 0.044 Uiso 1 1 calc R U . . .
C31 C 1.0209(2) 1.2581(5) 0.3349(2) 0.0234(8) Uani 1 1 d . . . . .
C32 C 1.0111(3) 1.2775(7) 0.2657(3) 0.0504(16) Uani 1 1 d . . . . .
H32A H 0.9789 1.2189 0.2327 0.061 Uiso 1 1 calc R U . . .
C33 C 1.0483(3) 1.3825(8) 0.2445(3) 0.0597(18) Uani 1 1 d . . . . .
H33A H 1.0412 1.3952 0.1969 0.072 Uiso 1 1 calc R U . . .
C34 C 1.0949(3) 1.4677(6) 0.2907(3) 0.0383(12) Uani 1 1 d . . . . .
H34A H 1.1196 1.5399 0.2753 0.046 Uiso 1 1 calc R U . . .
C35 C 1.1059(2) 1.4487(5) 0.3588(3) 0.0322(10) Uani 1 1 d . . . . .
H35A H 1.1388 1.5071 0.3914 0.039 Uiso 1 1 calc R U . . .
C36 C 1.0690(2) 1.3438(5) 0.3810(2) 0.0309(10) Uani 1 1 d . . . . .
H36A H 1.0772 1.3311 0.4288 0.037 Uiso 1 1 calc R U . . .
C37 C 0.8743(2) 1.3214(4) 0.3578(2) 0.0238(8) Uani 1 1 d . . . . .
H37A H 0.9047 1.3919 0.3438 0.029 Uiso 1 1 calc R U . . .
C38 C 0.8634(2) 1.3758(4) 0.4226(2) 0.0237(8) Uani 1 1 d . . . . .
H38A H 0.9018 1.3681 0.4640 0.028 Uiso 1 1 calc R U . . .
C39 C 0.8038(2) 1.4337(4) 0.4255(2) 0.0255(9) Uani 1 1 d . . . . .
H39A H 0.8013 1.4627 0.4690 0.031 Uiso 1 1 calc R U . . .
C40 C 0.7398(2) 1.4556(5) 0.3637(2) 0.0281(9) Uani 1 1 d . . . . .
H40A H 0.7197 1.5506 0.3660 0.034 Uiso 1 1 calc R U . . .
H40B H 0.7032 1.3846 0.3637 0.034 Uiso 1 1 calc R U . . .
C41 C 0.7586(2) 1.4427(5) 0.2973(2) 0.0300(10) Uani 1 1 d . . . . .
H41A H 0.7146 1.4363 0.2579 0.036 Uiso 1 1 calc R U . . .
H41B H 0.7848 1.5280 0.2912 0.036 Uiso 1 1 calc R U . . .
C42 C 0.8040(2) 1.3120(5) 0.2990(2) 0.0270(9) Uani 1 1 d . . . . .
H42A H 0.8137 1.3031 0.2548 0.032 Uiso 1 1 calc R U . . .
H42B H 0.7777 1.2267 0.3052 0.032 Uiso 1 1 calc R U . . .
Br5 Br 0.74579(3) 0.23487(5) 0.53931(2) 0.03622(11) Uani 1 1 d . . . . .
Br6 Br 0.47697(3) 0.38217(5) 0.55066(3) 0.04316(13) Uani 1 1 d . . . . .
N3 N 0.49228(18) 0.0488(4) 0.61875(18) 0.0228(7) Uani 1 1 d . . . . .
C43 C 0.5163(2) -0.0834(4) 0.6456(2) 0.0230(8) Uani 1 1 d . . . . .
C44 C 0.5836(2) -0.1067(4) 0.6438(2) 0.0234(8) Uani 1 1 d . . . . .
C45 C 0.6035(2) 0.0182(4) 0.6142(2) 0.0221(8) Uani 1 1 d . . . . .
C46 C 0.6646(2) 0.0547(4) 0.5978(2) 0.0245(9) Uani 1 1 d . . . . .
H46A H 0.7042 -0.0073 0.6081 0.029 Uiso 1 1 calc R U . . .
C47 C 0.6657(2) 0.1822(5) 0.5665(2) 0.0271(9) Uani 1 1 d . . . . .
C48 C 0.6096(2) 0.2771(4) 0.5519(2) 0.0262(9) Uani 1 1 d . . . . .
H48A H 0.6125 0.3648 0.5304 0.031 Uiso 1 1 calc R U . . .
C49 C 0.5489(2) 0.2433(5) 0.56878(19) 0.0228(8) Uani 1 1 d . . . . .
C50 C 0.5448(2) 0.1129(4) 0.5992(2) 0.0209(8) Uani 1 1 d . . . . .
C51 C 0.4198(2) 0.1003(5) 0.6078(3) 0.0342(11) Uani 1 1 d . . . . .
H51A H 0.3940 0.0326 0.6272 0.051 Uiso 1 1 calc R U . . .
H51B H 0.3954 0.1105 0.5585 0.051 Uiso 1 1 calc R U . . .
H51C H 0.4216 0.1922 0.6303 0.051 Uiso 1 1 calc R U . . .
C52 C 0.4711(2) -0.1791(4) 0.6717(2) 0.0202(8) Uani 1 1 d . . . . .
C53 C 0.4618(3) -0.1553(6) 0.7351(2) 0.0371(11) Uani 1 1 d . . . . .
H53A H 0.4831 -0.0751 0.7614 0.044 Uiso 1 1 calc R U . . .
C54 C 0.4217(2) -0.2475(6) 0.7603(2) 0.0371(11) Uani 1 1 d . . . . .
H54A H 0.4162 -0.2305 0.8040 0.045 Uiso 1 1 calc R U . . .
C55 C 0.3897(2) -0.3636(5) 0.7226(2) 0.0280(9) Uani 1 1 d . . . . .
H55A H 0.3626 -0.4272 0.7401 0.034 Uiso 1 1 calc R U . . .
C56 C 0.3976(3) -0.3863(5) 0.6589(3) 0.0363(11) Uani 1 1 d . . . . .
H56A H 0.3749 -0.4646 0.6320 0.044 Uiso 1 1 calc R U . . .
C57 C 0.4387(2) -0.2950(5) 0.6341(2) 0.0325(10) Uani 1 1 d . . . . .
H57A H 0.4446 -0.3127 0.5907 0.039 Uiso 1 1 calc R U . . .
C58 C 0.6286(6) -0.242(3) 0.6747(8) 0.0276(17) Uani 0.48 1 d D U P A 1
H58 H 0.6053 -0.2850 0.7066 0.033 Uiso 0.48 1 calc R U P A 1
C59 C 0.7052(6) -0.2166(19) 0.7173(8) 0.031(3) Uani 0.48 1 d D U P A 1
H59 H 0.7146 -0.1633 0.7584 0.038 Uiso 0.48 1 calc R U P A 1
C60 C 0.7606(6) -0.2661(13) 0.6995(6) 0.031(2) Uani 0.48 1 d D U P A 1
H60 H 0.8068 -0.2512 0.7305 0.037 Uiso 0.48 1 calc R U P A 1
C61 C 0.7538(5) -0.3429(13) 0.6344(6) 0.031(2) Uani 0.48 1 d D U P A 1
H61A H 0.7664 -0.4435 0.6449 0.038 Uiso 0.48 1 calc R U P A 1
H61B H 0.7878 -0.3024 0.6130 0.038 Uiso 0.48 1 calc R U P A 1
C62 C 0.6791(4) -0.3335(11) 0.5839(5) 0.0314(18) Uani 0.48 1 d D U P A 1
H62A H 0.6724 -0.2397 0.5613 0.038 Uiso 0.48 1 calc R U P A 1
H62B H 0.6731 -0.4064 0.5479 0.038 Uiso 0.48 1 calc R U P A 1
C63 C 0.6237(5) -0.3543(11) 0.6188(5) 0.0304(18) Uani 0.48 1 d D U P A 1
H63A H 0.6295 -0.4494 0.6400 0.037 Uiso 0.48 1 calc R U P A 1
H63B H 0.5762 -0.3499 0.5841 0.037 Uiso 0.48 1 calc R U P A 1
C58A C 0.6255(6) -0.236(2) 0.6632(8) 0.0276(17) Uani 0.52 1 d D U P A 2
H58A H 0.5981 -0.3043 0.6819 0.033 Uiso 0.52 1 calc R U P A 2
C59A C 0.6917(6) -0.1932(17) 0.7210(7) 0.028(2) Uani 0.52 1 d D U P A 2
H59A H 0.6864 -0.1419 0.7589 0.034 Uiso 0.52 1 calc R U P A 2
C60A C 0.7574(5) -0.2259(12) 0.7202(6) 0.032(2) Uani 0.52 1 d D U P A 2
H60A H 0.7965 -0.1897 0.7560 0.039 Uiso 0.52 1 calc R U P A 2
C61A C 0.7725(5) -0.3151(11) 0.6671(7) 0.037(2) Uani 0.52 1 d D U P A 2
H61C H 0.8127 -0.3790 0.6891 0.045 Uiso 0.52 1 calc R U P A 2
H61D H 0.7865 -0.2539 0.6344 0.045 Uiso 0.52 1 calc R U P A 2
C62A C 0.7077(4) -0.4027(9) 0.6282(5) 0.0329(17) Uani 0.52 1 d D U P A 2
H62C H 0.7165 -0.4503 0.5887 0.039 Uiso 0.52 1 calc R U P A 2
H62D H 0.6989 -0.4763 0.6588 0.039 Uiso 0.52 1 calc R U P A 2
C63A C 0.6432(5) -0.3067(9) 0.6029(4) 0.0267(16) Uani 0.52 1 d D U P A 2
H63C H 0.6020 -0.3629 0.5756 0.032 Uiso 0.52 1 calc R U P A 2
H63D H 0.6525 -0.2329 0.5727 0.032 Uiso 0.52 1 calc R U P A 2
Br7 Br -0.25093(2) 1.26321(5) 0.03098(3) 0.03803(12) Uani 1 1 d . . . . .
Br8 Br 0.02647(2) 1.41989(5) 0.05084(2) 0.03256(11) Uani 1 1 d . . . . .
N4 N 0.05632(17) 1.0822(4) 0.11840(17) 0.0227(7) Uani 1 1 d . . . . .
C64 C 0.0478(2) 0.9452(4) 0.1396(2) 0.0226(8) Uani 1 1 d . . . . .
C65 C -0.0216(2) 0.9187(4) 0.1323(2) 0.0213(8) Uani 1 1 d . . . . .
C66 C -0.0604(2) 1.0442(4) 0.1043(2) 0.0213(8) Uani 1 1 d . . . . .
C67 C -0.1325(2) 1.0775(4) 0.0857(2) 0.0244(8) Uani 1 1 d . . . . .
H67A H -0.1663 1.0108 0.0906 0.029 Uiso 1 1 calc R U . . .
C68 C -0.1527(2) 1.2117(5) 0.0597(2) 0.0277(9) Uani 1 1 d . . . . .
C69 C -0.1050(2) 1.3110(5) 0.0506(2) 0.0284(9) Uani 1 1 d . . . . .
H69A H -0.1213 1.4016 0.0325 0.034 Uiso 1 1 calc R U . . .
C70 C -0.0341(2) 1.2781(4) 0.0678(2) 0.0256(9) Uani 1 1 d . . . . .
C71 C -0.0102(2) 1.1446(4) 0.0954(2) 0.0219(8) Uani 1 1 d . . . . .
C72 C 0.1227(2) 1.1371(5) 0.1124(2) 0.0332(11) Uani 1 1 d . . . . .
H72A H 0.1611 1.0702 0.1333 0.050 Uiso 1 1 calc R U . . .
H72B H 0.1335 1.2283 0.1360 0.050 Uiso 1 1 calc R U . . .
H72C H 0.1182 1.1496 0.0638 0.050 Uiso 1 1 calc R U . . .
C73 C 0.1097(2) 0.8486(5) 0.1664(2) 0.0243(8) Uani 1 1 d . . . . .
C74 C 0.1538(2) 0.8599(6) 0.2337(2) 0.0391(12) Uani 1 1 d . . . . .
H74A H 0.1446 0.9305 0.2627 0.047 Uiso 1 1 calc R U . . .
C75 C 0.2108(2) 0.7702(7) 0.2589(3) 0.0470(15) Uani 1 1 d . . . . .
H75A H 0.2407 0.7792 0.3050 0.056 Uiso 1 1 calc R U . . .
C76 C 0.2239(2) 0.6677(6) 0.2171(3) 0.0440(14) Uani 1 1 d . . . . .
H76A H 0.2629 0.6053 0.2344 0.053 Uiso 1 1 calc R U . . .
C77 C 0.1808(3) 0.6551(6) 0.1508(3) 0.0495(14) Uani 1 1 d . . . . .
H77A H 0.1903 0.5841 0.1221 0.059 Uiso 1 1 calc R U . . .
C78 C 0.1235(2) 0.7452(5) 0.1249(3) 0.0364(11) Uani 1 1 d . . . . .
H78A H 0.0937 0.7357 0.0788 0.044 Uiso 1 1 calc R U . . .
C79 C -0.0504(2) 0.7799(5) 0.1493(2) 0.0252(9) Uani 1 1 d . . . . .
H79A H -0.0110 0.7093 0.1596 0.030 Uiso 1 1 calc R U . . .
C80 C -0.1098(2) 0.7243(5) 0.0892(2) 0.0295(9) Uani 1 1 d . . . . .
H80A H -0.1076 0.7412 0.0443 0.035 Uiso 1 1 calc R U . . .
C81 C -0.1649(2) 0.6532(5) 0.0955(2) 0.0279(9) Uani 1 1 d . . . . .
H81A H -0.2002 0.6230 0.0548 0.034 Uiso 1 1 calc R U . . .
C82 C -0.1750(2) 0.6177(5) 0.1626(2) 0.0318(10) Uani 1 1 d . . . . .
H82A H -0.1866 0.5160 0.1631 0.038 Uiso 1 1 calc R U . . .
H82B H -0.2155 0.6724 0.1676 0.038 Uiso 1 1 calc R U . . .
C83 C -0.1095(3) 0.6496(7) 0.2229(3) 0.0502(15) Uani 1 1 d . . . . .
H83A H -0.0748 0.5720 0.2283 0.060 Uiso 1 1 calc R U . . .
H83B H -0.1227 0.6552 0.2654 0.060 Uiso 1 1 calc R U . . .
C84 C -0.0756(3) 0.7889(6) 0.2122(2) 0.0383(12) Uani 1 1 d . . . . .
H84A H -0.0348 0.8104 0.2533 0.046 Uiso 1 1 calc R U . . .
H84B H -0.1105 0.8665 0.2060 0.046 Uiso 1 1 calc R U . . .

loop_
_atom_site_aniso_label
_atom_site_aniso_U_11
_atom_site_aniso_U_22
_atom_site_aniso_U_33
_atom_site_aniso_U_23
_atom_site_aniso_U_13
_atom_site_aniso_U_12
Br1 0.01988(18) 0.0253(2) 0.0525(3) -0.0045(2) 0.00869(19) -0.00346(16)
Br2 0.0299(2) 0.0218(2) 0.0278(2) -0.00671(17) 0.01284(16) 0.00162(17)
N1 0.0173(15) 0.0200(16) 0.0198(16) -0.0023(13) 0.0056(13) 0.0022(12)
C1 0.0170(17) 0.0179(18) 0.0174(18) -0.0012(14) 0.0031(14) 0.0002(14)
C2 0.0182(17) 0.0205(19) 0.0185(18) -0.0005(15) 0.0063(14) 0.0012(14)
C3 0.0180(17) 0.0158(18) 0.0205(19) 0.0006(15) 0.0062(15) 0.0014(14)
C4 0.0203(18) 0.0188(19) 0.024(2) 0.0003(15) 0.0059(16) 0.0035(15)
C5 0.0173(17) 0.0226(19) 0.028(2) 0.0021(17) 0.0073(16) 0.0007(15)
C6 0.0234(19) 0.0193(19) 0.023(2) -0.0030(16) 0.0054(16) -0.0023(16)
C7 0.0207(17) 0.0179(18) 0.0169(18) 0.0010(15) 0.0060(14) 0.0029(15)
C8 0.0200(18) 0.0161(18) 0.0158(18) 0.0015(14) 0.0054(15) 0.0032(14)
C9 0.0186(19) 0.028(2) 0.032(2) -0.0086(18) 0.0099(17) 0.0013(16)
C10 0.0163(17) 0.0211(19) 0.024(2) -0.0028(15) 0.0086(15) 0.0015(14)
C11 0.026(2) 0.027(2) 0.022(2) -0.0034(17) 0.0018(16) 0.0038(17)
C12 0.022(2) 0.043(3) 0.035(3) -0.016(2) -0.0038(18) 0.006(2)
C13 0.023(2) 0.033(2) 0.054(3) -0.025(2) 0.014(2) -0.0073(18)
C14 0.037(3) 0.034(3) 0.047(3) -0.005(2) 0.025(2) -0.010(2)
C15 0.031(2) 0.031(2) 0.025(2) -0.0004(18) 0.0091(17) -0.0052(18)
C16 0.0179(17) 0.0216(19) 0.027(2) -0.0033(16) 0.0095(16) -0.0010(15)
C17 0.025(2) 0.026(2) 0.0195(19) -0.0041(16) 0.0058(16) 0.0003(16)
C18 0.028(2) 0.029(2) 0.031(2) -0.0061(19) 0.0142(18) -0.0030(18)
C19 0.031(2) 0.029(2) 0.045(3) -0.001(2) 0.021(2) 0.0052(18)
C20 0.038(3) 0.023(2) 0.053(3) 0.005(2) 0.024(2) 0.0056(19)
C21 0.031(2) 0.021(2) 0.035(2) 0.0063(18) 0.0178(19) 0.0054(17)
Br3 0.0306(2) 0.0249(2) 0.0397(3) 0.00318(18) 0.01731(19) -0.00579(17)
Br4 0.0289(2) 0.0220(2) 0.0439(3) 0.00004(19) 0.00762(19) 0.00594(17)
N2 0.0208(16) 0.0220(17) 0.0253(18) -0.0044(14) 0.0085(14) -0.0012(13)
C22 0.0239(19) 0.0213(19) 0.023(2) -0.0061(16) 0.0092(16) -0.0047(16)
C23 0.0247(19) 0.0183(19) 0.031(2) -0.0015(16) 0.0141(17) -0.0012(15)
C24 0.0208(18) 0.0185(19) 0.023(2) -0.0033(15) 0.0084(16) -0.0022(15)
C25 0.0196(18) 0.0198(19) 0.026(2) -0.0013(16) 0.0090(16) -0.0031(15)
C26 0.0250(19) 0.021(2) 0.023(2) -0.0025(16) 0.0086(16) -0.0036(16)
C27 0.027(2) 0.020(2) 0.026(2) 0.0015(16) 0.0080(17) -0.0023(16)
C28 0.0250(19) 0.022(2) 0.022(2) -0.0004(16) 0.0055(16) 0.0033(16)
C29 0.0209(18) 0.0184(19) 0.022(2) -0.0046(15) 0.0080(15) -0.0010(15)
C30 0.023(2) 0.034(2) 0.033(2) -0.0035(19) 0.0117(18) 0.0048(18)
C31 0.0210(18) 0.027(2) 0.025(2) -0.0039(17) 0.0107(16) -0.0009(17)
C32 0.058(3) 0.069(4) 0.029(3) -0.015(3) 0.020(2) -0.040(3)
C33 0.065(4) 0.087(5) 0.035(3) -0.008(3) 0.028(3) -0.038(4)
C34 0.034(2) 0.037(3) 0.054(3) 0.002(2) 0.029(2) -0.006(2)
C35 0.024(2) 0.029(2) 0.044(3) -0.007(2) 0.012(2) -0.0095(18)
C36 0.024(2) 0.034(2) 0.034(2) -0.001(2) 0.0079(18) -0.0025(18)
C37 0.026(2) 0.0173(18) 0.034(2) -0.0003(17) 0.0179(18) -0.0017(16)
C38 0.028(2) 0.0180(18) 0.027(2) 0.0005(16) 0.0120(17) 0.0002(16)
C39 0.034(2) 0.0200(19) 0.029(2) 0.0000(17) 0.0188(18) -0.0031(17)
C40 0.025(2) 0.023(2) 0.043(3) -0.0006(19) 0.0185(19) 0.0000(17)
C41 0.031(2) 0.024(2) 0.036(2) 0.0044(19) 0.0107(19) 0.0066(18)
C42 0.033(2) 0.022(2) 0.030(2) 0.0012(17) 0.0148(18) 0.0004(17)
Br5 0.0404(2) 0.0343(3) 0.0438(3) -0.0002(2) 0.0273(2) -0.0142(2)
Br6 0.0426(3) 0.0313(3) 0.0574(3) 0.0198(2) 0.0184(2) 0.0072(2)
N3 0.0251(17) 0.0191(17) 0.0269(18) -0.0010(14) 0.0121(14) -0.0033(13)
C43 0.026(2) 0.0202(19) 0.026(2) -0.0030(16) 0.0128(16) -0.0068(16)
C44 0.0270(19) 0.0187(19) 0.031(2) -0.0018(16) 0.0184(17) -0.0065(16)
C45 0.0245(19) 0.0189(19) 0.025(2) -0.0029(16) 0.0109(17) -0.0057(15)
C46 0.030(2) 0.022(2) 0.025(2) -0.0026(17) 0.0144(18) -0.0077(17)
C47 0.030(2) 0.028(2) 0.026(2) -0.0032(18) 0.0133(18) -0.0128(18)
C48 0.038(2) 0.022(2) 0.020(2) 0.0001(16) 0.0111(18) -0.0089(18)
C49 0.029(2) 0.0235(19) 0.0179(18) 0.0007(17) 0.0093(15) -0.0046(17)
C50 0.026(2) 0.0203(19) 0.0184(19) -0.0020(15) 0.0104(16) -0.0054(15)
C51 0.026(2) 0.031(2) 0.049(3) 0.008(2) 0.017(2) 0.0031(19)
C52 0.0218(18) 0.0190(19) 0.0219(19) 0.0016(15) 0.0099(15) -0.0025(15)
C53 0.045(3) 0.041(3) 0.032(2) -0.015(2) 0.021(2) -0.023(2)
C54 0.040(2) 0.053(3) 0.023(2) -0.004(2) 0.0165(19) -0.018(2)
C55 0.027(2) 0.027(2) 0.034(2) 0.0066(18) 0.0159(18) -0.0052(17)
C56 0.041(3) 0.031(2) 0.046(3) -0.017(2) 0.027(2) -0.020(2)
C57 0.042(3) 0.033(2) 0.031(2) -0.0104(19) 0.024(2) -0.014(2)
C58 0.027(2) 0.024(2) 0.036(4) 0.004(3) 0.016(2) -0.0004(17)
C59 0.030(5) 0.030(5) 0.033(4) 0.006(4) 0.008(4) -0.002(4)
C60 0.027(4) 0.028(5) 0.035(5) 0.006(4) 0.006(4) -0.002(4)
C61 0.022(4) 0.035(4) 0.036(5) 0.008(4) 0.007(4) 0.002(4)
C62 0.025(4) 0.035(4) 0.038(4) 0.006(4) 0.015(3) -0.001(3)
C63 0.025(4) 0.026(4) 0.041(4) 0.000(3) 0.011(3) 0.004(3)
C58A 0.027(2) 0.024(2) 0.036(4) 0.004(3) 0.016(2) -0.0004(17)
C59A 0.022(4) 0.030(5) 0.035(4) 0.014(3) 0.012(3) 0.002(4)
C60A 0.029(4) 0.033(5) 0.039(5) 0.006(4) 0.016(4) 0.005(4)
C61A 0.029(4) 0.035(4) 0.052(5) 0.004(4) 0.018(4) 0.004(4)
C62A 0.028(3) 0.028(3) 0.051(4) 0.004(3) 0.025(3) 0.002(3)
C63A 0.028(4) 0.019(3) 0.041(4) 0.000(3) 0.022(3) -0.002(3)
Br7 0.0272(2) 0.0280(2) 0.0590(3) 0.0050(2) 0.0137(2) 0.00740(18)
Br8 0.0383(2) 0.0276(2) 0.0349(2) 0.00492(19) 0.0159(2) -0.00670(19)
N4 0.0208(16) 0.0253(18) 0.0225(17) 0.0006(14) 0.0075(14) -0.0031(14)
C64 0.0220(19) 0.026(2) 0.021(2) 0.0033(16) 0.0072(16) -0.0009(16)
C65 0.0210(18) 0.0224(19) 0.0209(19) 0.0009(16) 0.0071(15) -0.0013(16)
C66 0.0233(19) 0.0213(19) 0.021(2) -0.0015(15) 0.0102(16) -0.0021(15)
C67 0.024(2) 0.022(2) 0.028(2) -0.0008(17) 0.0097(17) 0.0023(16)
C68 0.025(2) 0.026(2) 0.033(2) -0.0010(18) 0.0110(18) 0.0045(17)
C69 0.031(2) 0.021(2) 0.033(2) -0.0018(17) 0.0105(18) 0.0013(17)
C70 0.030(2) 0.021(2) 0.027(2) -0.0039(17) 0.0119(18) -0.0038(17)
C71 0.0237(19) 0.021(2) 0.022(2) -0.0036(16) 0.0091(16) -0.0024(16)
C72 0.023(2) 0.043(3) 0.033(2) 0.010(2) 0.0089(19) -0.0072(19)
C73 0.0199(18) 0.029(2) 0.025(2) 0.0069(17) 0.0077(16) -0.0023(16)
C74 0.027(2) 0.067(4) 0.024(2) 0.008(2) 0.0096(18) 0.007(2)
C75 0.026(2) 0.075(4) 0.038(3) 0.023(3) 0.007(2) 0.007(3)
C76 0.021(2) 0.036(3) 0.072(4) 0.026(3) 0.010(2) 0.001(2)
C77 0.034(3) 0.031(3) 0.082(4) -0.008(3) 0.015(3) 0.001(2)
C78 0.029(2) 0.033(2) 0.042(3) -0.002(2) 0.004(2) 0.002(2)
C79 0.0176(18) 0.024(2) 0.035(2) 0.0068(17) 0.0091(17) 0.0034(15)
C80 0.043(2) 0.022(2) 0.028(2) -0.0033(18) 0.0183(19) -0.0044(19)
C81 0.031(2) 0.022(2) 0.028(2) -0.0055(17) 0.0055(18) -0.0064(17)
C82 0.025(2) 0.034(2) 0.037(3) -0.004(2) 0.0121(19) -0.0094(18)
C83 0.045(3) 0.071(4) 0.030(3) 0.013(3) 0.007(2) -0.028(3)
C84 0.033(2) 0.055(3) 0.023(2) 0.003(2) 0.0029(19) -0.020(2)

loop_
_atom_type_symbol
_atom_type_description
_atom_type_scat_dispersion_real
_atom_type_scat_dispersion_imag
_atom_type_scat_source
C C 0.0033 0.0016 'International Tables Vol C Tables 4.2.6.8 and 6.1.1.4'
H H 0.0000 0.0000 'International Tables Vol C Tables 4.2.6.8 and 6.1.1.4'
Br Br -0.2901 2.4595 'International Tables Vol C Tables 4.2.6.8 and 6.1.1.4'
N N 0.0061 0.0033 'International Tables Vol C Tables 4.2.6.8 and 6.1.1.4'

loop_
_geom_angle_atom_site_label_1
_geom_angle_atom_site_label_2
_geom_angle_atom_site_label_3
_geom_angle
C8 N1 C1 108.1(3)
C8 N1 C9 127.6(3)
C1 N1 C9 123.8(3)
C2 C1 N1 110.4(3)
C2 C1 C10 128.3(4)
N1 C1 C10 121.3(3)
C1 C2 C3 106.6(3)
C1 C2 C16 126.6(3)
C3 C2 C16 126.8(3)
C4 C3 C8 120.9(3)
C4 C3 C2 132.2(4)
C8 C3 C2 107.0(3)
C5 C4 C3 117.3(4)
C5 C4 H4A 121.3
C3 C4 H4A 121.3
C4 C5 C6 123.4(4)
C4 C5 Br1 119.4(3)
C6 C5 Br1 117.2(3)
C7 C6 C5 119.4(4)
C7 C6 H6A 120.3
C5 C6 H6A 120.3
C6 C7 C8 119.8(4)
C6 C7 Br2 116.6(3)
C8 C7 Br2 123.6(3)
N1 C8 C7 132.8(3)
N1 C8 C3 108.0(3)
C7 C8 C3 119.2(3)
N1 C9 H9A 109.5
N1 C9 H9B 109.5
H9A C9 H9B 109.5
N1 C9 H9C 109.5
H9A C9 H9C 109.5
H9B C9 H9C 109.5
C11 C10 C15 118.6(4)
C11 C10 C1 120.8(4)
C15 C10 C1 120.6(4)
C10 C11 C12 120.3(4)
C10 C11 H11A 119.9
C12 C11 H11A 119.9
C13 C12 C11 120.5(4)
C13 C12 H12A 119.7
C11 C12 H12A 119.8
C12 C13 C14 119.8(4)
C12 C13 H13A 120.1
C14 C13 H13A 120.1
C13 C14 C15 120.4(5)
C13 C14 H14A 119.8
C15 C14 H14A 119.8
C14 C15 C10 120.5(4)
C14 C15 H15A 119.8
C10 C15 H15A 119.8
C2 C16 C17 111.7(3)
C2 C16 C21 111.9(3)
C17 C16 C21 111.0(3)
C2 C16 H16A 107.3
C17 C16 H16A 107.3
C21 C16 H16A 107.3
C18 C17 C16 125.1(4)
C18 C17 H17A 117.5
C16 C17 H17A 117.5
C17 C18 C19 122.5(4)
C17 C18 H18A 118.7
C19 C18 H18A 118.7
C18 C19 C20 111.2(4)
C18 C19 H19A 109.4
C20 C19 H19A 109.4
C18 C19 H19B 109.4
C20 C19 H19B 109.4
H19A C19 H19B 108.0
C19 C20 C21 110.4(4)
C19 C20 H20A 109.6
C21 C20 H20A 109.6
C19 C20 H20B 109.6
C21 C20 H20B 109.6
H20A C20 H20B 108.1
C20 C21 C16 111.4(4)
C20 C21 H21A 109.4
C16 C21 H21A 109.4
C20 C21 H21B 109.4
C16 C21 H21B 109.4
H21A C21 H21B 108.0
C22 N2 C29 108.4(3)
C22 N2 C30 123.5(4)
C29 N2 C30 127.8(4)
C23 C22 N2 110.7(4)
C23 C22 C31 126.2(4)
N2 C22 C31 123.0(4)
C22 C23 C24 106.3(4)
C22 C23 C37 126.7(4)
C24 C23 C37 127.0(3)
C25 C24 C29 121.2(4)
C25 C24 C23 131.8(4)
C29 C24 C23 107.0(3)
C26 C25 C24 117.4(4)
C26 C25 H25A 121.3
C24 C25 H25A 121.3
C25 C26 C27 123.1(4)
C25 C26 Br3 119.2(3)
C27 C26 Br3 117.7(3)
C28 C27 C26 119.1(4)
C28 C27 H27A 120.5
C26 C27 H27A 120.5
C27 C28 C29 120.6(4)
C27 C28 Br4 116.3(3)
C29 C28 Br4 123.1(3)
N2 C29 C28 133.8(4)
N2 C29 C24 107.6(3)
C28 C29 C24 118.6(4)
N2 C30 H30A 109.5
N2 C30 H30B 109.5
H30A C30 H30B 109.5
N2 C30 H30C 109.5
H30A C30 H30C 109.5
H30B C30 H30C 109.5
C36 C31 C32 118.1(4)
C36 C31 C22 120.6(4)
C32 C31 C22 121.1(4)
C31 C32 C33 120.0(5)
C31 C32 H32A 120.0
C33 C32 H32A 120.0
C34 C33 C32 121.2(5)
C34 C33 H33A 119.4
C32 C33 H33A 119.4
C35 C34 C33 119.5(5)
C35 C34 H34A 120.2
C33 C34 H34A 120.2
C34 C35 C36 120.0(4)
C34 C35 H35A 120.0
C36 C35 H35A 120.0
C31 C36 C35 121.1(4)
C31 C36 H36A 119.4
C35 C36 H36A 119.4
C23 C37 C38 111.5(4)
C23 C37 C42 112.0(3)
C38 C37 C42 111.5(3)
C23 C37 H37A 107.2
C38 C37 H37A 107.2
C42 C37 H37A 107.2
C39 C38 C37 124.2(4)
C39 C38 H38A 117.9
C37 C38 H38A 117.9
C38 C39 C40 123.4(4)
C38 C39 H39A 118.3
C40 C39 H39A 118.3
C39 C40 C41 111.3(3)
C39 C40 H40A 109.4
C41 C40 H40A 109.4
C39 C40 H40B 109.4
C41 C40 H40B 109.4
H40A C40 H40B 108.0
C42 C41 C40 110.7(4)
C42 C41 H41A 109.5
C40 C41 H41A 109.5
C42 C41 H41B 109.5
C40 C41 H41B 109.5
H41A C41 H41B 108.1
C41 C42 C37 110.9(4)
C41 C42 H42A 109.5
C37 C42 H42A 109.5
C41 C42 H42B 109.5
C37 C42 H42B 109.5
H42A C42 H42B 108.0
C50 N3 C43 108.4(3)
C50 N3 C51 127.4(4)
C43 N3 C51 123.8(3)
C44 C43 N3 110.5(4)
C44 C43 C52 128.2(4)
N3 C43 C52 121.3(4)
C43 C44 C45 106.3(4)
C43 C44 C58A 127.3(9)
C45 C44 C58A 126.2(8)
C43 C44 C58 123.8(8)
C45 C44 C58 129.8(8)
C46 C45 C50 120.3(4)
C46 C45 C44 132.7(4)
C50 C45 C44 107.0(3)
C47 C46 C45 118.1(4)
C47 C46 H46A 120.9
C45 C46 H46A 120.9
C46 C47 C48 122.8(4)
C46 C47 Br5 120.2(3)
C48 C47 Br5 117.0(3)
C47 C48 C49 119.8(4)
C47 C48 H48A 120.1
C49 C48 H48A 120.1
C48 C49 C50 119.4(4)
C48 C49 Br6 116.8(3)
C50 C49 Br6 123.7(3)
N3 C50 C49 132.7(4)
N3 C50 C45 107.8(3)
C49 C50 C45 119.6(4)
N3 C51 H51A 109.5
N3 C51 H51B 109.5
H51A C51 H51B 109.5
N3 C51 H51C 109.5
H51A C51 H51C 109.5
H51B C51 H51C 109.5
C57 C52 C53 118.6(4)
C57 C52 C43 120.6(4)
C53 C52 C43 120.8(4)
C52 C53 C54 120.6(4)
C52 C53 H53A 119.7
C54 C53 H53A 119.7
C55 C54 C53 120.5(4)
C55 C54 H54A 119.7
C53 C54 H54A 119.7
C54 C55 C56 119.1(4)
C54 C55 H55A 120.5
C56 C55 H55A 120.5
C55 C56 C57 120.4(4)
C55 C56 H56A 119.8
C57 C56 H56A 119.8
C52 C57 C56 120.8(4)
C52 C57 H57A 119.6
C56 C57 H57A 119.6
C59 C58 C63 110.7(8)
C59 C58 C44 116.3(16)
C63 C58 C44 111.4(11)
C59 C58 H58 105.9
C63 C58 H58 105.9
C44 C58 H58 105.9
C60 C59 C58 123.1(10)
C60 C59 H59 118.5
C58 C59 H59 118.5
C59 C60 C61 124.2(9)
C59 C60 H60 117.9
C61 C60 H60 117.9
C60 C61 C62 112.1(8)
C60 C61 H61A 109.2
C62 C61 H61A 109.2
C60 C61 H61B 109.2
C62 C61 H61B 109.2
H61A C61 H61B 107.9
C63 C62 C61 111.7(8)
C63 C62 H62A 109.3
C61 C62 H62A 109.3
C63 C62 H62B 109.3
C61 C62 H62B 109.3
H62A C62 H62B 107.9
C62 C63 C58 112.4(10)
C62 C63 H63A 109.1
C58 C63 H63A 109.1
C62 C63 H63B 109.1
C58 C63 H63B 109.1
H63A C63 H63B 107.9
C44 C58A C59A 105.8(12)
C44 C58A C63A 113.5(13)
C59A C58A C63A 112.4(8)
C44 C58A H58A 108.3
C59A C58A H58A 108.3
C63A C58A H58A 108.3
C60A C59A C58A 122.2(10)
C60A C59A H59A 118.9
C58A C59A H59A 118.9
C59A C60A C61A 124.2(9)
C59A C60A H60A 117.9
C61A C60A H60A 117.9
C60A C61A C62A 111.1(7)
C60A C61A H61C 109.4
C62A C61A H61C 109.4
C60A C61A H61D 109.4
C62A C61A H61D 109.4
H61C C61A H61D 108.0
C63A C62A C61A 109.6(7)
C63A C62A H62C 109.8
C61A C62A H62C 109.8
C63A C62A H62D 109.8
C61A C62A H62D 109.8
H62C C62A H62D 108.2
C62A C63A C58A 111.5(9)
C62A C63A H63C 109.3
C58A C63A H63C 109.3
C62A C63A H63D 109.3
C58A C63A H63D 109.3
H63C C63A H63D 108.0
C71 N4 C64 107.8(3)
C71 N4 C72 127.6(4)
C64 N4 C72 124.0(4)
C65 C64 N4 110.8(4)
C65 C64 C73 128.1(4)
N4 C64 C73 121.1(3)
C64 C65 C66 106.9(4)
C64 C65 C79 125.2(4)
C66 C65 C79 127.9(3)
C67 C66 C71 120.7(4)
C67 C66 C65 132.3(4)
C71 C66 C65 107.0(3)
C68 C67 C66 117.4(4)
C68 C67 H67A 121.3
C66 C67 H67A 121.3
C67 C68 C69 122.9(4)
C67 C68 Br7 119.7(3)
C69 C68 Br7 117.4(3)
C70 C69 C68 120.0(4)
C70 C69 H69A 120.0
C68 C69 H69A 120.0
C69 C70 C71 119.8(4)
C69 C70 Br8 116.6(3)
C71 C70 Br8 123.6(3)
N4 C71 C70 133.2(4)
N4 C71 C66 107.6(3)
C70 C71 C66 119.2(4)
N4 C72 H72A 109.5
N4 C72 H72B 109.5
H72A C72 H72B 109.5
N4 C72 H72C 109.5
H72A C72 H72C 109.5
H72B C72 H72C 109.5
C78 C73 C74 118.9(4)
C78 C73 C64 120.5(4)
C74 C73 C64 120.6(4)
C75 C74 C73 120.9(5)
C75 C74 H74A 119.6
C73 C74 H74A 119.6
C76 C75 C74 119.6(5)
C76 C75 H75A 120.2
C74 C75 H75A 120.2
C77 C76 C75 120.1(5)
C77 C76 H76A 119.9
C75 C76 H76A 119.9
C76 C77 C78 120.6(5)
C76 C77 H77A 119.7
C78 C77 H77A 119.7
C73 C78 C77 119.9(5)
C73 C78 H78A 120.1
C77 C78 H78A 120.1
C80 C79 C65 111.6(3)
C80 C79 C84 109.3(3)
C65 C79 C84 113.2(4)
C80 C79 H79A 107.5
C65 C79 H79A 107.5
C84 C79 H79A 107.5
C81 C80 C79 123.7(4)
C81 C80 H80A 118.2
C79 C80 H80A 118.2
C80 C81 C82 124.0(4)
C80 C81 H81A 118.0
C82 C81 H81A 118.0
C81 C82 C83 112.3(4)
C81 C82 H82A 109.1
C83 C82 H82A 109.1
C81 C82 H82B 109.1
C83 C82 H82B 109.1
H82A C82 H82B 107.9
C82 C83 C84 111.0(4)
C82 C83 H83A 109.4
C84 C83 H83A 109.4
C82 C83 H83B 109.4
C84 C83 H83B 109.4
H83A C83 H83B 108.0
C83 C84 C79 110.5(4)
C83 C84 H84A 109.5
C79 C84 H84A 109.5
C83 C84 H84B 109.5
C79 C84 H84B 109.5
H84A C84 H84B 108.1

loop_
_geom_bond_atom_site_label_1
_geom_bond_atom_site_label_2
_geom_bond_distance
Br1 C5 1.913(4)
Br2 C7 1.907(4)
N1 C8 1.378(5)
N1 C1 1.392(5)
N1 C9 1.463(5)
C1 C2 1.372(5)
C1 C10 1.480(5)
C2 C3 1.434(5)
C2 C16 1.506(5)
C3 C4 1.407(5)
C3 C8 1.424(5)
C4 C5 1.374(6)
C4 H4A 0.9500
C5 C6 1.399(6)
C6 C7 1.382(5)
C6 H6A 0.9500
C7 C8 1.409(5)
C9 H9A 0.9800
C9 H9B 0.9800
C9 H9C 0.9800
C10 C11 1.394(6)
C10 C15 1.395(6)
C11 C12 1.395(6)
C11 H11A 0.9500
C12 C13 1.372(7)
C12 H12A 0.9500
C13 C14 1.383(7)
C13 H13A 0.9500
C14 C15 1.387(6)
C14 H14A 0.9500
C15 H15A 0.9500
C16 C17 1.513(6)
C16 C21 1.538(6)
C16 H16A 1.0000
C17 C18 1.326(6)
C17 H17A 0.9500
C18 C19 1.512(6)
C18 H18A 0.9500
C19 C20 1.520(6)
C19 H19A 0.9900
C19 H19B 0.9900
C20 C21 1.533(6)
C20 H20A 0.9900
C20 H20B 0.9900
C21 H21A 0.9900
C21 H21B 0.9900
Br3 C26 1.911(4)
Br4 C28 1.911(4)
N2 C22 1.384(5)
N2 C29 1.385(5)
N2 C30 1.468(5)
C22 C23 1.375(5)
C22 C31 1.485(6)
C23 C24 1.442(6)
C23 C37 1.503(6)
C24 C25 1.402(5)
C24 C29 1.428(5)
C25 C26 1.375(6)
C25 H25A 0.9500
C26 C27 1.395(6)
C27 C28 1.390(5)
C27 H27A 0.9500
C28 C29 1.391(6)
C30 H30A 0.9800
C30 H30B 0.9800
C30 H30C 0.9800
C31 C36 1.377(6)
C31 C32 1.385(6)
C32 C33 1.388(7)
C32 H32A 0.9500
C33 C34 1.361(8)
C33 H33A 0.9500
C34 C35 1.359(7)
C34 H34A 0.9500
C35 C36 1.394(6)
C35 H35A 0.9500
C36 H36A 0.9500
C37 C38 1.504(6)
C37 C42 1.535(6)
C37 H37A 1.0000
C38 C39 1.325(6)
C38 H38A 0.9500
C39 C40 1.502(6)
C39 H39A 0.9500
C40 C41 1.527(6)
C40 H40A 0.9900
C40 H40B 0.9900
C41 C42 1.523(6)
C41 H41A 0.9900
C41 H41B 0.9900
C42 H42A 0.9900
C42 H42B 0.9900
Br5 C47 1.912(4)
Br6 C49 1.890(4)
N3 C50 1.373(5)
N3 C43 1.389(5)
N3 C51 1.470(5)
C43 C44 1.368(5)
C43 C52 1.489(5)
C44 C45 1.440(5)
C44 C58A 1.46(2)
C44 C58 1.58(2)
C45 C46 1.402(5)
C45 C50 1.426(6)
C46 C47 1.370(6)
C46 H46A 0.9500
C47 C48 1.389(6)
C48 C49 1.393(5)
C48 H48A 0.9500
C49 C50 1.396(6)
C51 H51A 0.9800
C51 H51B 0.9800
C51 H51C 0.9800
C52 C57 1.378(6)
C52 C53 1.388(6)
C53 C54 1.388(6)
C53 H53A 0.9500
C54 C55 1.379(7)
C54 H54A 0.9500
C55 C56 1.382(6)
C55 H55A 0.9500
C56 C57 1.391(6)
C56 H56A 0.9500
C57 H57A 0.9500
C58 C59 1.518(10)
C58 C63 1.543(11)
C58 H58 1.0000
C59 C60 1.347(12)
C59 H59 0.9500
C60 C61 1.490(13)
C60 H60 0.9500
C61 C62 1.523(11)
C61 H61A 0.9900
C61 H61B 0.9900
C62 C63 1.505(10)
C62 H62A 0.9900
C62 H62B 0.9900
C63 H63A 0.9900
C63 H63B 0.9900
C58A C59A 1.521(10)
C58A C63A 1.544(10)
C58A H58A 1.0000
C59A C60A 1.347(11)
C59A H59A 0.9500
C60A C61A 1.483(12)
C60A H60A 0.9500
C61A C62A 1.529(12)
C61A H61C 0.9900
C61A H61D 0.9900
C62A C63A 1.523(10)
C62A H62C 0.9900
C62A H62D 0.9900
C63A H63C 0.9900
C63A H63D 0.9900
Br7 C68 1.916(4)
Br8 C70 1.907(4)
N4 C71 1.388(5)
N4 C64 1.394(5)
N4 C72 1.460(5)
C64 C65 1.363(5)
C64 C73 1.493(6)
C65 C66 1.434(6)
C65 C79 1.515(6)
C66 C67 1.398(5)
C66 C71 1.431(5)
C67 C68 1.387(6)
C67 H67A 0.9500
C68 C69 1.388(6)
C69 C70 1.375(6)
C69 H69A 0.9500
C70 C71 1.404(6)
C72 H72A 0.9800
C72 H72B 0.9800
C72 H72C 0.9800
C73 C78 1.378(6)
C73 C74 1.388(6)
C74 C75 1.379(7)
C74 H74A 0.9500
C75 C76 1.373(8)
C75 H75A 0.9500
C76 C77 1.367(8)
C76 H76A 0.9500
C77 C78 1.388(7)
C77 H77A 0.9500
C78 H78A 0.9500
C79 C80 1.509(6)
C79 C84 1.528(6)
C79 H79A 1.0000
C80 C81 1.327(6)
C80 H80A 0.9500
C81 C82 1.490(6)
C81 H81A 0.9500
C82 C83 1.519(6)
C82 H82A 0.9900
C82 H82B 0.9900
C83 C84 1.527(7)
C83 H83A 0.9900
C83 H83B 0.9900
C84 H84A 0.9900
C84 H84B 0.9900

loop_
_geom_torsion_atom_site_label_1
_geom_torsion_atom_site_label_2
_geom_torsion_atom_site_label_3
_geom_torsion_atom_site_label_4
_geom_torsion
C8 N1 C1 C2 1.7(4)
C9 N1 C1 C2 173.4(4)
C8 N1 C1 C10 -178.6(3)
C9 N1 C1 C10 -6.9(6)
N1 C1 C2 C3 -1.2(4)
C10 C1 C2 C3 179.1(4)
N1 C1 C2 C16 -178.5(4)
C10 C1 C2 C16 1.9(7)
C1 C2 C3 C4 -179.3(4)
C16 C2 C3 C4 -2.1(7)
C1 C2 C3 C8 0.3(4)
C16 C2 C3 C8 177.6(4)
C8 C3 C4 C5 0.1(6)
C2 C3 C4 C5 179.7(4)
C3 C4 C5 C6 0.6(6)
C3 C4 C5 Br1 -178.7(3)
C4 C5 C6 C7 -0.7(6)
Br1 C5 C6 C7 178.6(3)
C5 C6 C7 C8 -0.1(6)
C5 C6 C7 Br2 179.2(3)
C1 N1 C8 C7 180.0(4)
C9 N1 C8 C7 8.7(7)
C1 N1 C8 C3 -1.5(4)
C9 N1 C8 C3 -172.7(4)
C6 C7 C8 N1 179.2(4)
Br2 C7 C8 N1 0.0(6)
C6 C7 C8 C3 0.8(6)
Br2 C7 C8 C3 -178.4(3)
C4 C3 C8 N1 -179.6(4)
C2 C3 C8 N1 0.7(4)
C4 C3 C8 C7 -0.8(6)
C2 C3 C8 C7 179.5(3)
C2 C1 C10 C11 94.2(5)
N1 C1 C10 C11 -85.4(5)
C2 C1 C10 C15 -86.7(5)
N1 C1 C10 C15 93.7(5)
C15 C10 C11 C12 -1.2(6)
C1 C10 C11 C12 177.9(4)
C10 C11 C12 C13 0.3(7)
C11 C12 C13 C14 0.7(7)
C12 C13 C14 C15 -0.8(7)
C13 C14 C15 C10 -0.2(7)
C11 C10 C15 C14 1.2(6)
C1 C10 C15 C14 -178.0(4)
C1 C2 C16 C17 -127.0(4)
C3 C2 C16 C17 56.3(5)
C1 C2 C16 C21 107.8(4)
C3 C2 C16 C21 -68.9(5)
C2 C16 C17 C18 -135.7(4)
C21 C16 C17 C18 -10.0(6)
C16 C17 C18 C19 -1.4(7)
C17 C18 C19 C20 -18.5(6)
C18 C19 C20 C21 49.0(6)
C19 C20 C21 C16 -62.0(5)
C2 C16 C21 C20 166.4(3)
C17 C16 C21 C20 40.8(5)
C29 N2 C22 C23 0.2(5)
C30 N2 C22 C23 -173.5(4)
C29 N2 C22 C31 178.6(4)
C30 N2 C22 C31 5.0(6)
N2 C22 C23 C24 0.6(5)
C31 C22 C23 C24 -177.8(4)
N2 C22 C23 C37 -179.7(4)
C31 C22 C23 C37 1.9(7)
C22 C23 C24 C25 179.0(4)
C37 C23 C24 C25 -0.7(7)
C22 C23 C24 C29 -1.1(5)
C37 C23 C24 C29 179.2(4)
C29 C24 C25 C26 -0.9(6)
C23 C24 C25 C26 179.0(4)
C24 C25 C26 C27 -1.4(6)
C24 C25 C26 Br3 -179.4(3)
C25 C26 C27 C28 2.2(6)
Br3 C26 C27 C28 -179.8(3)
C26 C27 C28 C29 -0.7(6)
C26 C27 C28 Br4 -179.1(3)
C22 N2 C29 C28 177.6(4)
C30 N2 C29 C28 -9.1(7)
C22 N2 C29 C24 -0.9(4)
C30 N2 C29 C24 172.5(4)
C27 C28 C29 N2 -179.8(4)
Br4 C28 C29 N2 -1.5(7)
C27 C28 C29 C24 -1.5(6)
Br4 C28 C29 C24 176.8(3)
C25 C24 C29 N2 -178.9(4)
C23 C24 C29 N2 1.2(4)
C25 C24 C29 C28 2.4(6)
C23 C24 C29 C28 -177.5(4)
C23 C22 C31 C36 85.8(6)
N2 C22 C31 C36 -92.5(5)
C23 C22 C31 C32 -89.7(6)
N2 C22 C31 C32 92.1(6)
C36 C31 C32 C33 -1.1(9)
C22 C31 C32 C33 174.4(5)
C31 C32 C33 C34 0.2(10)
C32 C33 C34 C35 0.8(10)
C33 C34 C35 C36 -0.7(8)
C32 C31 C36 C35 1.1(7)
C22 C31 C36 C35 -174.4(4)
C34 C35 C36 C31 -0.2(7)
C22 C23 C37 C38 -121.0(5)
C24 C23 C37 C38 58.6(5)
C22 C23 C37 C42 113.2(5)
C24 C23 C37 C42 -67.1(5)
C23 C37 C38 C39 -138.2(4)
C42 C37 C38 C39 -12.2(6)
C37 C38 C39 C40 -1.6(6)
C38 C39 C40 C41 -15.9(6)
C39 C40 C41 C42 46.7(5)
C40 C41 C42 C37 -61.7(5)
C23 C37 C42 C41 168.8(3)
C38 C37 C42 C41 43.0(5)
C50 N3 C43 C44 -0.1(5)
C51 N3 C43 C44 174.3(4)
C50 N3 C43 C52 179.7(4)
C51 N3 C43 C52 -5.9(6)
N3 C43 C44 C45 0.2(5)
C52 C43 C44 C45 -179.6(4)
N3 C43 C44 C58A -176.0(6)
C52 C43 C44 C58A 4.2(9)
N3 C43 C44 C58 175.8(6)
C52 C43 C44 C58 -4.0(8)
C43 C44 C45 C46 -178.0(4)
C58A C44 C45 C46 -1.8(9)
C58 C44 C45 C46 6.7(9)
C43 C44 C45 C50 -0.2(5)
C58A C44 C45 C50 176.0(6)
C58 C44 C45 C50 -175.5(6)
C50 C45 C46 C47 -0.7(6)
C44 C45 C46 C47 176.9(4)
C45 C46 C47 C48 1.4(6)
C45 C46 C47 Br5 -177.4(3)
C46 C47 C48 C49 -0.4(6)
Br5 C47 C48 C49 178.3(3)
C47 C48 C49 C50 -1.2(6)
C47 C48 C49 Br6 177.3(3)
C43 N3 C50 C49 179.0(4)
C51 N3 C50 C49 4.9(7)
C43 N3 C50 C45 0.0(4)
C51 N3 C50 C45 -174.1(4)
C48 C49 C50 N3 -177.1(4)
Br6 C49 C50 N3 4.5(6)
C48 C49 C50 C45 1.8(6)
Br6 C49 C50 C45 -176.6(3)
C46 C45 C50 N3 178.3(4)
C44 C45 C50 N3 0.2(4)
C46 C45 C50 C49 -0.8(6)
C44 C45 C50 C49 -179.0(4)
C44 C43 C52 C57 -75.4(6)
N3 C43 C52 C57 104.8(5)
C44 C43 C52 C53 103.2(6)
N3 C43 C52 C53 -76.6(6)
C57 C52 C53 C54 0.9(7)
C43 C52 C53 C54 -177.7(5)
C52 C53 C54 C55 -0.6(8)
C53 C54 C55 C56 -0.6(8)
C54 C55 C56 C57 1.6(8)
C53 C52 C57 C56 0.0(7)
C43 C52 C57 C56 178.7(4)
C55 C56 C57 C52 -1.3(8)
C43 C44 C58 C59 -134.8(11)
C45 C44 C58 C59 39.8(14)
C58A C44 C58 C59 105(11)
C43 C44 C58 C63 97.1(12)
C45 C44 C58 C63 -88.3(12)
C58A C44 C58 C63 -23(9)
C63 C58 C59 C60 12(3)
C44 C58 C59 C60 -116.9(16)
C58 C59 C60 C61 4(3)
C59 C60 C61 C62 11.5(18)
C60 C61 C62 C63 -42.9(12)
C61 C62 C63 C58 60.3(14)
C59 C58 C63 C62 -43(2)
C44 C58 C63 C62 88.0(11)
C43 C44 C58A C59A -120.1(11)
C45 C44 C58A C59A 64.5(13)
C58 C44 C58A C59A -56(9)
C43 C44 C58A C63A 116.2(12)
C45 C44 C58A C63A -59.2(12)
C58 C44 C58A C63A -179(100)
C44 C58A C59A C60A -129.3(14)
C63A C58A C59A C60A -5(3)
C58A C59A C60A C61A -5(2)
C59A C60A C61A C62A -18.6(17)
C60A C61A C62A C63A 51.1(11)
C61A C62A C63A C58A -62.1(13)
C44 C58A C63A C62A 158.2(9)
C59A C58A C63A C62A 38(2)
C71 N4 C64 C65 -1.2(5)
C72 N4 C64 C65 -172.6(4)
C71 N4 C64 C73 179.1(4)
C72 N4 C64 C73 7.8(6)
N4 C64 C65 C66 0.5(5)
C73 C64 C65 C66 -179.8(4)
N4 C64 C65 C79 179.1(4)
C73 C64 C65 C79 -1.3(7)
C64 C65 C66 C67 179.2(4)
C79 C65 C66 C67 0.7(7)
C64 C65 C66 C71 0.3(5)
C79 C65 C66 C71 -178.2(4)
C71 C66 C67 C68 -1.2(6)
C65 C66 C67 C68 -180.0(4)
C66 C67 C68 C69 1.2(7)
C66 C67 C68 Br7 178.5(3)
C67 C68 C69 C70 -0.2(7)
Br7 C68 C69 C70 -177.6(3)
C68 C69 C70 C71 -0.9(7)
C68 C69 C70 Br8 178.2(3)
C64 N4 C71 C70 -179.0(4)
C72 N4 C71 C70 -8.1(7)
C64 N4 C71 C66 1.4(4)
C72 N4 C71 C66 172.3(4)
C69 C70 C71 N4 -178.7(4)
Br8 C70 C71 N4 2.3(7)
C69 C70 C71 C66 0.8(6)
Br8 C70 C71 C66 -178.2(3)
C67 C66 C71 N4 179.9(4)
C65 C66 C71 N4 -1.1(4)
C67 C66 C71 C70 0.2(6)
C65 C66 C71 C70 179.3(4)
C65 C64 C73 C78 79.7(6)
N4 C64 C73 C78 -100.7(5)
C65 C64 C73 C74 -99.4(6)
N4 C64 C73 C74 80.2(5)
C78 C73 C74 C75 0.4(7)
C64 C73 C74 C75 179.4(4)
C73 C74 C75 C76 -0.4(8)
C74 C75 C76 C77 0.3(8)
C75 C76 C77 C78 -0.2(8)
C74 C73 C78 C77 -0.3(7)
C64 C73 C78 C77 -179.3(4)
C76 C77 C78 C73 0.2(8)
C64 C65 C79 C80 -126.0(4)
C66 C65 C79 C80 52.3(6)
C64 C65 C79 C84 110.1(5)
C66 C65 C79 C84 -71.6(5)
C65 C79 C80 C81 -145.9(4)
C84 C79 C80 C81 -19.8(6)
C79 C80 C81 C82 -0.7(7)
C80 C81 C82 C83 -9.8(7)
C81 C82 C83 C84 40.5(7)
C82 C83 C84 C79 -62.6(6)
C80 C79 C84 C83 50.1(5)
C65 C79 C84 C83 175.3(4)
